data_2212024
loop_
_publ_author_name
'Xiao-Li Yu'
'Yong Fang'
'Cui-Ying Huang'
'Yuan-Peng Gu'
'Wan-Sheng You'

_publ_section_title Bis(dicyanamido-\k<i>N</i>)(di-2-pyridylamine-\k^2^<i>N</i>,<i>N</i>')zinc(II)
_journal_coeditor_code BI2122
_journal_issue 2
_journal_name_full 'Acta Crystallographica Section E'
_journal_page_first m358
_journal_page_last m359
_journal_paper_doi 10.1107/S1600536806055747
_journal_volume 63
_journal_year 2007
_chemical_formula_iupac '[Zn (C2 N3)2 (C10 H9 N3)2]'
_chemical_formula_moiety 'C24 H18 N12 Zn'
_chemical_formula_sum 'C24 H18 N12 Zn'
_chemical_formula_weight 539.89
_chemical_name_systematic
;
Bis(dicyanamidato-\kN)(di-2-pyridylamine-\k^2^N,N')zinc(II)
;
_space_group_IT_number 15
_symmetry_cell_setting monoclinic
_symmetry_space_group_name_Hall '-C 2yc'
_symmetry_space_group_name_H-M 'C 1 2/c 1'
_atom_sites_solution_hydrogens geom
_atom_sites_solution_primary direct
_atom_sites_solution_secondary difmap
_audit_creation_method SHELXL-97
_cell_angle_alpha 90.00
_cell_angle_beta 94.549(2)
_cell_angle_gamma 90.00
_cell_formula_units_Z 4
_cell_length_a 8.6474(11)
_cell_length_b 13.5964(18)
_cell_length_c 21.632(3)
_cell_measurement_reflns_used 3872
_cell_measurement_temperature 293(2)
_cell_measurement_theta_max 27.21
_cell_measurement_theta_min 1.00
_cell_volume 2535.3(6)
_computing_cell_refinement 'SAINT (Bruker, 2005)'
_computing_data_collection 'APEX2 (Bruker, 2005)'
_computing_data_reduction SAINT
_computing_molecular_graphics 'SHELXTL (Sheldrick, 1997b)'
_computing_publication_material SHELXTL
_computing_structure_refinement 'SHELXL97 (Sheldrick, 1997a)'
_computing_structure_solution 'SHELXS97 (Sheldrick, 1997a)'
_diffrn_ambient_temperature 293(2)
_diffrn_measured_fraction_theta_full 0.992
_diffrn_measured_fraction_theta_max 0.992
_diffrn_measurement_device_type 'Bruker APEX2 CCD'
_diffrn_measurement_method \w
_diffrn_radiation_monochromator graphite
_diffrn_radiation_source 'fine-focus sealed tube'
_diffrn_radiation_type MoK\a
_diffrn_radiation_wavelength 0.71073
_diffrn_reflns_av_R_equivalents 0.0449
_diffrn_reflns_av_sigmaI/netI 0.0609
_diffrn_reflns_limit_h_max 11
_diffrn_reflns_limit_h_min -10
_diffrn_reflns_limit_k_max 17
_diffrn_reflns_limit_k_min -11
_diffrn_reflns_limit_l_max 27
_diffrn_reflns_limit_l_min -23
_diffrn_reflns_number 7391
_diffrn_reflns_theta_full 27.32
_diffrn_reflns_theta_max 27.32
_diffrn_reflns_theta_min 2.80
_diffrn_standards_number 0
_exptl_absorpt_coefficient_mu 1.007
_exptl_absorpt_correction_T_max 0.906
_exptl_absorpt_correction_T_min 0.752
_exptl_absorpt_correction_type multi-scan
_exptl_absorpt_process_details '(SADABS; Sheldrick, 2003)'
_exptl_crystal_colour colourless
_exptl_crystal_density_diffrn 1.414
_exptl_crystal_density_method 'not measured'
_exptl_crystal_description block
_exptl_crystal_F_000 1104
_exptl_crystal_size_max 0.30
_exptl_crystal_size_mid 0.30
_exptl_crystal_size_min 0.10
_refine_diff_density_max 0.313
_refine_diff_density_min -0.259
_refine_ls_extinction_method none
_refine_ls_goodness_of_fit_ref 1.003
_refine_ls_hydrogen_treatment constr
_refine_ls_matrix_type full
_refine_ls_number_parameters 168
_refine_ls_number_reflns 2836
_refine_ls_number_restraints 0
_refine_ls_restrained_S_all 1.003
_refine_ls_R_factor_all 0.0797
_refine_ls_R_factor_gt 0.0441
_refine_ls_shift/su_max 0.000
_refine_ls_shift/su_mean 0.000
_refine_ls_structure_factor_coef Fsqd
_refine_ls_weighting_details 'calc w=1/[\s^2^(Fo^2^)+(0.0478P)^2^] where P=(Fo^2^+2Fc^2^)/3'
_refine_ls_weighting_scheme calc
_refine_ls_wR_factor_gt 0.0941
_refine_ls_wR_factor_ref 0.1080
_reflns_number_gt 1840
_reflns_number_total 2836
_reflns_threshold_expression I>2\s(I)
_cod_data_source_file bi2122.cif
_cod_data_source_block I
_cod_original_sg_symbol_H-M 'C 2/c'
_cod_database_code 2212024
_cod_database_fobs_code 2212024

loop_
_symmetry_equiv_pos_as_xyz
'x, y, z'
'-x, y, -z+1/2'
'x+1/2, y+1/2, z'
'-x+1/2, y+1/2, -z+1/2'
'-x, -y, -z'
'x, -y, z-1/2'
'-x+1/2, -y+1/2, -z'
'x+1/2, -y+1/2, z-1/2'

loop_
_atom_site_type_symbol
_atom_site_label
_atom_site_fract_x
_atom_site_fract_y
_atom_site_fract_z
_atom_site_U_iso_or_equiv
_atom_site_adp_type
_atom_site_calc_flag
_atom_site_refinement_flags
_atom_site_occupancy
Zn Zn1 0.0000 0.36207(4) 0.2500 0.04165(18) Uani d S 1
N N1 -0.1186(3) 0.46817(18) 0.19043(10) 0.0444(6) Uani d . 1
N N2 -0.0311(3) 0.39874(19) 0.09911(10) 0.0506(7) Uani d . 1
H H2B -0.0667 0.3766 0.0635 0.061 Uiso calc R 1
N N3 0.1637(3) 0.36217(18) 0.17850(10) 0.0459(6) Uani d . 1
N N4 0.1350(3) 0.2507(2) 0.30072(11) 0.0524(7) Uani d . 1
N N5 0.2619(5) 0.1225(2) 0.36359(15) 0.0952(12) Uani d . 1
N N6 0.3854(4) 0.1240(3) 0.46720(14) 0.0980(12) Uani d . 1
C C1 -0.1317(3) 0.4580(2) 0.12882(13) 0.0451(7) Uani d . 1
C C2 -0.2484(4) 0.5057(3) 0.09182(14) 0.0625(9) Uani d . 1
H H2A -0.2589 0.4948 0.0493 0.075 Uiso calc R 1
C C3 -0.3458(5) 0.5678(3) 0.11817(18) 0.0815(12) Uani d . 1
H H3A -0.4235 0.6002 0.0939 0.098 Uiso calc R 1
C C4 -0.3286(4) 0.5826(3) 0.18223(17) 0.0735(11) Uani d . 1
H H4A -0.3928 0.6258 0.2015 0.088 Uiso calc R 1
C C5 -0.2155(4) 0.5319(2) 0.21532(14) 0.0591(9) Uani d . 1
H H5A -0.2040 0.5417 0.2580 0.071 Uiso calc R 1
C C6 0.1178(3) 0.3700(2) 0.11811(13) 0.0468(7) Uani d . 1
C C7 0.2145(4) 0.3473(3) 0.07186(15) 0.0661(10) Uani d . 1
H H7A 0.1775 0.3499 0.0303 0.079 Uiso calc R 1
C C8 0.3649(5) 0.3212(3) 0.08821(18) 0.0867(13) Uani d . 1
H H8A 0.4316 0.3056 0.0580 0.104 Uiso calc R 1
C C9 0.4165(4) 0.3185(4) 0.15046(18) 0.0866(13) Uani d . 1
H H9A 0.5193 0.3036 0.1628 0.104 Uiso calc R 1
C C10 0.3140(4) 0.3378(3) 0.19263(15) 0.0664(10) Uani d . 1
H H10A 0.3490 0.3342 0.2343 0.080 Uiso calc R 1
C C11 0.1953(4) 0.1947(2) 0.33352(14) 0.0492(8) Uani d . 1
C C12 0.3235(4) 0.1290(3) 0.41984(15) 0.0613(9) Uani d . 1

loop_
_atom_site_aniso_label
_atom_site_aniso_U_11
_atom_site_aniso_U_22
_atom_site_aniso_U_33
_atom_site_aniso_U_12
_atom_site_aniso_U_13
_atom_site_aniso_U_23
Zn1 0.0459(3) 0.0480(3) 0.0297(3) 0.000 -0.00548(19) 0.000
N1 0.0548(15) 0.0473(15) 0.0301(13) 0.0090(12) -0.0028(10) -0.0050(11)
N2 0.0597(16) 0.0650(17) 0.0259(13) 0.0128(14) -0.0051(11) -0.0065(12)
N3 0.0457(14) 0.0584(15) 0.0327(13) 0.0076(13) -0.0025(10) 0.0002(12)
N4 0.0573(16) 0.0557(16) 0.0421(15) 0.0017(14) -0.0088(12) 0.0038(13)
N5 0.147(3) 0.068(2) 0.062(2) 0.019(2) -0.044(2) 0.0027(17)
N6 0.120(3) 0.124(3) 0.0455(19) -0.005(2) -0.0237(19) 0.0165(19)
C1 0.0531(18) 0.0470(18) 0.0343(16) 0.0060(15) -0.0025(13) 0.0022(14)
C2 0.070(2) 0.079(2) 0.0362(18) 0.021(2) -0.0090(15) 0.0052(17)
C3 0.082(3) 0.094(3) 0.066(3) 0.042(2) -0.009(2) 0.012(2)
C4 0.086(3) 0.073(2) 0.060(2) 0.038(2) -0.003(2) -0.003(2)
C5 0.077(2) 0.059(2) 0.0410(18) 0.0159(19) -0.0003(16) -0.0076(16)
C6 0.0499(18) 0.0529(19) 0.0372(16) 0.0058(15) 0.0010(13) -0.0032(14)
C7 0.071(2) 0.092(3) 0.0358(18) 0.014(2) 0.0069(16) -0.0036(18)
C8 0.068(3) 0.131(4) 0.063(3) 0.026(3) 0.020(2) -0.008(3)
C9 0.054(2) 0.138(4) 0.067(3) 0.025(2) 0.002(2) -0.002(3)
C10 0.050(2) 0.103(3) 0.0449(19) 0.012(2) -0.0026(15) 0.0012(19)
C11 0.0553(19) 0.0493(19) 0.0411(17) -0.0020(16) -0.0090(15) -0.0032(16)
C12 0.072(2) 0.067(2) 0.044(2) -0.0005(19) -0.0038(17) 0.0112(18)

loop_
_atom_type_symbol
_atom_type_description
_atom_type_scat_dispersion_real
_atom_type_scat_dispersion_imag
_atom_type_scat_source
C C 0.0033 0.0016 'International Tables Vol C Tables 4.2.6.8 and 6.1.1.4'
H H 0.0000 0.0000 'International Tables Vol C Tables 4.2.6.8 and 6.1.1.4'
N N 0.0061 0.0033 'International Tables Vol C Tables 4.2.6.8 and 6.1.1.4'
Zn Zn 0.2839 1.4301 'International Tables Vol C Tables 4.2.6.8 and 6.1.1.4'

loop_
_geom_angle_atom_site_label_1
_geom_angle_atom_site_label_2
_geom_angle_atom_site_label_3
_geom_angle_site_symmetry_1
_geom_angle_site_symmetry_3
_geom_angle
_geom_angle_publ_flag
N1 Zn1 N1 2 . 95.27(12) y
N1 Zn1 N4 2 2 173.16(9) ?
N1 Zn1 N4 . 2 87.30(9) y
N1 Zn1 N4 2 . 87.30(9) ?
N1 Zn1 N4 . . 173.16(9) y
N4 Zn1 N4 2 . 90.88(13) y
N1 Zn1 N3 2 . 96.89(9) y
N1 Zn1 N3 . . 83.07(9) y
N4 Zn1 N3 2 . 89.72(9) y
N4 Zn1 N3 . . 90.33(9) y
N1 Zn1 N3 2 2 83.07(9) ?
N1 Zn1 N3 . 2 96.89(9) ?
N4 Zn1 N3 2 2 90.33(9) ?
N4 Zn1 N3 . 2 89.72(9) ?
N3 Zn1 N3 . 2 179.93(13) y
C1 N1 C5 . . 117.3(2) ?
C1 N1 Zn1 . . 121.98(19) ?
C5 N1 Zn1 . . 118.43(19) ?
C6 N2 C1 . . 129.4(2) ?
C6 N2 H2B . . 115.3 ?
C1 N2 H2B . . 115.3 ?
C6 N3 C10 . . 116.4(3) ?
C6 N3 Zn1 . . 122.27(19) ?
C10 N3 Zn1 . . 120.4(2) ?
C11 N4 Zn1 . . 171.4(3) ?
C11 N5 C12 . . 123.9(3) ?
N1 C1 N2 . . 121.2(2) ?
N1 C1 C2 . . 121.6(3) ?
N2 C1 C2 . . 117.2(3) ?
C3 C2 C1 . . 119.7(3) ?
C3 C2 H2A . . 120.2 ?
C1 C2 H2A . . 120.2 ?
C2 C3 C4 . . 119.2(3) ?
C2 C3 H3A . . 120.4 ?
C4 C3 H3A . . 120.4 ?
C5 C4 C3 . . 117.8(3) ?
C5 C4 H4A . . 121.1 ?
C3 C4 H4A . . 121.1 ?
N1 C5 C4 . . 124.2(3) ?
N1 C5 H5A . . 117.9 ?
C4 C5 H5A . . 117.9 ?
N3 C6 N2 . . 120.8(3) ?
N3 C6 C7 . . 122.4(3) ?
N2 C6 C7 . . 116.8(3) ?
C8 C7 C6 . . 119.1(3) ?
C8 C7 H7A . . 120.5 ?
C6 C7 H7A . . 120.5 ?
C7 C8 C9 . . 119.0(3) ?
C7 C8 H8A . . 120.5 ?
C9 C8 H8A . . 120.5 ?
C10 C9 C8 . . 118.3(3) ?
C10 C9 H9A . . 120.8 ?
C8 C9 H9A . . 120.8 ?
C9 C10 N3 . . 124.5(3) ?
C9 C10 H10A . . 117.7 ?
N3 C10 H10A . . 117.7 ?
N4 C11 N5 . . 171.4(3) ?
N6 C12 N5 . . 171.5(4) ?

loop_
_geom_bond_atom_site_label_1
_geom_bond_atom_site_label_2
_geom_bond_site_symmetry_2
_geom_bond_distance
_geom_bond_publ_flag
Zn1 N1 2 2.141(2) ?
Zn1 N1 . 2.141(2) y
Zn1 N4 2 2.157(3) ?
Zn1 N4 . 2.157(3) y
Zn1 N3 . 2.178(2) y
Zn1 N3 2 2.178(2) ?
N1 C1 . 1.336(3) ?
N1 C5 . 1.347(4) ?
N2 C6 . 1.377(4) ?
N2 C1 . 1.381(4) ?
N2 H2B . 0.860 ?
N3 C6 . 1.339(3) ?
N3 C10 . 1.353(4) ?
N4 C11 . 1.139(4) ?
N5 C11 . 1.288(4) ?
N5 C12 . 1.292(4) ?
N6 C12 . 1.120(4) ?
C1 C2 . 1.397(4) ?
C2 C3 . 1.350(5) ?
C2 H2A . 0.930 ?
C3 C4 . 1.397(5) ?
C3 H3A . 0.930 ?
C4 C5 . 1.354(4) ?
C4 H4A . 0.930 ?
C5 H5A . 0.930 ?
C6 C7 . 1.389(4) ?
C7 C8 . 1.367(5) ?
C7 H7A . 0.930 ?
C8 C9 . 1.385(5) ?
C8 H8A . 0.930 ?
C9 C10 . 1.348(5) ?
C9 H9A . 0.930 ?
C10 H10A . 0.930 ?

loop_
_geom_hbond_atom_site_label_D
_geom_hbond_atom_site_label_H
_geom_hbond_atom_site_label_A
_geom_hbond_site_symmetry_A
_geom_hbond_distance_DH
_geom_hbond_distance_HA
_geom_hbond_distance_DA
_geom_hbond_angle_DHA
N2 H2B N6 8_455 0.86 2.09 2.904(4) 157.0
